data_7109392
loop_
_publ_author_name
'Michael S. Inkpen'
'Andrew J. P. White'
'Tim Albrecht'
'Nicholas J. Long'

_publ_section_title
;
 Rapid Sonogashira cross-coupling of iodoferrocenes and the unexpected
 cyclo-oligomerization of 4-ethynylphenylthioacetate
;
_journal_name_full Chem.Commun.
_journal_page_first 5663
_journal_paper_doi 10.1039/c3cc43116a
_journal_volume 49
_journal_year 2013
_chemical_formula_moiety 'C30 H24 O3 S3, C H2 Cl2'
_chemical_formula_sum 'C31 H26 Cl2 O3 S3'
_chemical_formula_weight 613.60
_chemical_name_systematic
;
?
;
_space_group_IT_number 9
_symmetry_cell_setting monoclinic
_symmetry_space_group_name_Hall 'C -2yc'
_symmetry_space_group_name_H-M 'C 1 c 1'
_atom_sites_solution_hydrogens geom
_atom_sites_solution_primary direct
_atom_sites_solution_secondary difmap
_audit_creation_method SHELXL-97
_cell_angle_alpha 90.00
_cell_angle_beta 96.5311(18)
_cell_angle_gamma 90.00
_cell_formula_units_Z 12
_cell_length_a 24.8640(4)
_cell_length_b 24.0808(3)
_cell_length_c 15.1854(3)
_cell_measurement_reflns_used 18096
_cell_measurement_temperature 173
_cell_measurement_theta_max 32.6427
_cell_measurement_theta_min 3.0265
_cell_volume 9033.2(3)
_computing_cell_refinement 'CrysAlis RED, Oxford Diffraction Ltd'
_computing_data_collection 'CrysAlis CCD, Oxford Diffraction Ltd'
_computing_data_reduction 'CrysAlis RED, Oxford Diffraction Ltd'
_computing_molecular_graphics 'Bruker SHELXTL'
_computing_publication_material 'Bruker SHELXTL'
_computing_structure_refinement 'SHELXL-97 (Sheldrick, 1997)'
_computing_structure_solution 'SHELXS-97 (Sheldrick, 1990)'
_diffrn_ambient_temperature 173
_diffrn_detector_area_resol_mean 15.9825
_diffrn_measured_fraction_theta_full 0.980
_diffrn_measured_fraction_theta_max 0.916
_diffrn_measurement_device_type 'OD Xcalibur 3'
_diffrn_measurement_method 'omega scans'
_diffrn_radiation_monochromator graphite
_diffrn_radiation_source 'Enhance (Mo) X-ray Source'
_diffrn_radiation_type MoK\a
_diffrn_radiation_wavelength 0.71073
_diffrn_reflns_av_R_equivalents 0.0304
_diffrn_reflns_av_sigmaI/netI 0.0406
_diffrn_reflns_limit_h_max 36
_diffrn_reflns_limit_h_min -37
_diffrn_reflns_limit_k_max 36
_diffrn_reflns_limit_k_min -36
_diffrn_reflns_limit_l_max 23
_diffrn_reflns_limit_l_min -15
_diffrn_reflns_number 51253
_diffrn_reflns_theta_full 31.50
_diffrn_reflns_theta_max 32.72
_diffrn_reflns_theta_min 3.03
_exptl_absorpt_coefficient_mu 0.455
_exptl_absorpt_correction_T_max 0.911
_exptl_absorpt_correction_T_min 0.888
_exptl_absorpt_correction_type analytical
_exptl_absorpt_process_details
;
CrysAlisPro, Agilent Technologies,
Version 1.171.35.15 (release 03-08-2011 CrysAlis171 .NET)
(compiled Aug 3 2011,13:03:54)
Analytical numeric absorption correction using a multifaceted crystal
model based on expressions derived by R.C. Clark & J.S. Reid.
(Clark, R. C. & Reid, J. S. (1995). Acta Cryst. A51, 887-897)
;
_exptl_crystal_colour Yellow
_exptl_crystal_density_diffrn 1.354
_exptl_crystal_density_method 'not measured'
_exptl_crystal_description blocks
_exptl_crystal_F_000 3816
_exptl_crystal_size_max 0.49
_exptl_crystal_size_mid 0.40
_exptl_crystal_size_min 0.37
_refine_diff_density_max 0.666
_refine_diff_density_min -0.536
_refine_diff_density_rms 0.066
_refine_ls_abs_structure_details 'Flack H D (1983), Acta Cryst. A39, 876-881, 6835 Friedel pairs'
_refine_ls_abs_structure_Flack -0.01(4)
_refine_ls_extinction_method none
_refine_ls_goodness_of_fit_ref 1.057
_refine_ls_hydrogen_treatment constr
_refine_ls_matrix_type full
_refine_ls_number_parameters 1099
_refine_ls_number_reflns 22101
_refine_ls_number_restraints 87
_refine_ls_restrained_S_all 1.063
_refine_ls_R_factor_all 0.0664
_refine_ls_R_factor_gt 0.0489
_refine_ls_shift/su_max 0.001
_refine_ls_shift/su_mean 0.000
_refine_ls_structure_factor_coef Fsqd
_refine_ls_weighting_details 'calc w=1/[\s^2^(Fo^2^)+(0.0872P)^2^+0.7278P] where P=(Fo^2^+2Fc^2^)/3'
_refine_ls_weighting_scheme calc
_refine_ls_wR_factor_gt 0.1315
_refine_ls_wR_factor_ref 0.1470
_reflns_number_gt 18011
_reflns_number_total 22101
_reflns_threshold_expression >2sigma(I)
_cod_data_source_file c3cc43116a.txt
_cod_data_source_block 4
_cod_original_sg_symbol_H-M Cc
_cod_database_code 7109392

loop_
_symmetry_equiv_pos_as_xyz
'x, y, z'
'x, -y, z+1/2'
'x+1/2, y+1/2, z'
'x+1/2, -y+1/2, z+1/2'

loop_
_atom_site_label
_atom_site_type_symbol
_atom_site_fract_x
_atom_site_fract_y
_atom_site_fract_z
_atom_site_U_iso_or_equiv
_atom_site_adp_type
_atom_site_occupancy
_atom_site_symmetry_multiplicity
_atom_site_calc_flag
_atom_site_refinement_flags
_atom_site_disorder_assembly
_atom_site_disorder_group
S1A S 0.66181(3) 0.76444(3) 0.79270(6) 0.04376(19) Uani 1 1 d . . .
C2A C 0.71311(10) 0.75221(10) 0.72616(18) 0.0273(5) Uani 1 1 d . . .
C3A C 0.73781(10) 0.79912(9) 0.68086(18) 0.0284(5) Uani 1 1 d . . .
C4A C 0.79226(12) 0.81201(11) 0.7022(2) 0.0369(6) Uani 1 1 d . . .
H4AA H 0.8131 0.7934 0.7497 0.044 Uiso 1 1 calc R . .
C5A C 0.81609(12) 0.85223(12) 0.6536(2) 0.0412(7) Uani 1 1 d . . .
H5AA H 0.8531 0.8615 0.6688 0.049 Uiso 1 1 calc R . .
C6A C 0.78640(13) 0.87895(11) 0.5831(2) 0.0382(6) Uani 1 1 d . . .
C7A C 0.73168(13) 0.86644(12) 0.5627(2) 0.0408(6) Uani 1 1 d . . .
H7AA H 0.7110 0.8845 0.5145 0.049 Uiso 1 1 calc R . .
C8A C 0.70734(12) 0.82752(12) 0.6130(2) 0.0374(6) Uani 1 1 d . . .
H8AA H 0.6697 0.8203 0.6008 0.045 Uiso 1 1 calc R . .
S9A S 0.82141(4) 0.92092(3) 0.51212(7) 0.0546(2) Uani 1 1 d . . .
C10A C 0.80133(10) 0.98894(11) 0.53293(19) 0.0293(5) Uani 1 1 d . . .
C11A C 0.76687(11) 1.00079(10) 0.60425(19) 0.0303(5) Uani 1 1 d . . .
C12A C 0.79076(12) 1.01600(14) 0.6878(2) 0.0412(6) Uani 1 1 d . . .
H12A H 0.8291 1.0151 0.7004 0.049 Uiso 1 1 calc R . .
C13A C 0.75950(13) 1.03254(14) 0.7530(2) 0.0432(7) Uani 1 1 d . . .
H13A H 0.7765 1.0434 0.8096 0.052 Uiso 1 1 calc R . .
C14A C 0.70376(12) 1.03333(11) 0.7361(2) 0.0364(6) Uani 1 1 d . . .
C15A C 0.67951(12) 1.01729(14) 0.6532(2) 0.0439(7) Uani 1 1 d . . .
H15A H 0.6412 1.0176 0.6412 0.053 Uiso 1 1 calc R . .
C16A C 0.71078(12) 1.00073(14) 0.5878(2) 0.0409(6) Uani 1 1 d . . .
H16A H 0.6937 0.9893 0.5315 0.049 Uiso 1 1 calc R . .
S17A S 0.66675(4) 1.06392(3) 0.81687(7) 0.0480(2) Uani 1 1 d . . .
C18A C 0.62940(10) 1.00906(10) 0.85475(19) 0.0297(5) Uani 1 1 d . . .
C19A C 0.64046(10) 0.95067(10) 0.82865(19) 0.0293(5) Uani 1 1 d . . .
C20A C 0.69089(11) 0.92673(11) 0.8542(2) 0.0334(5) Uani 1 1 d . . .
H20A H 0.7198 0.9491 0.8807 0.040 Uiso 1 1 calc R . .
C21A C 0.69922(11) 0.87043(11) 0.8412(2) 0.0354(6) Uani 1 1 d . . .
H21A H 0.7332 0.8540 0.8610 0.042 Uiso 1 1 calc R . .
C22A C 0.65755(11) 0.83836(10) 0.7989(2) 0.0341(6) Uani 1 1 d . . .
C23A C 0.60780(12) 0.86187(12) 0.7709(2) 0.0407(7) Uani 1 1 d . . .
H23A H 0.5796 0.8400 0.7412 0.049 Uiso 1 1 calc R . .
C24A C 0.59946(11) 0.91829(11) 0.7869(2) 0.0386(6) Uani 1 1 d . . .
H24A H 0.5651 0.9345 0.7688 0.046 Uiso 1 1 calc R . .
C25A C 0.72883(11) 0.69977(10) 0.70782(19) 0.0317(5) Uani 1 1 d . . .
H25A H 0.7582 0.6956 0.6735 0.038 Uiso 1 1 calc R . .
C26A C 0.70334(11) 0.64934(10) 0.7375(2) 0.0325(5) Uani 1 1 d . . .
O26A O 0.66657(9) 0.65096(9) 0.78446(18) 0.0453(5) Uani 1 1 d . . .
C27A C 0.72482(19) 0.59521(12) 0.7066(3) 0.0578(10) Uani 1 1 d . . .
H27A H 0.7108 0.5645 0.7399 0.087 Uiso 1 1 calc R . .
H27B H 0.7645 0.5954 0.7167 0.087 Uiso 1 1 calc R . .
H27C H 0.7132 0.5904 0.6433 0.087 Uiso 1 1 calc R . .
C28A C 0.81881(12) 1.03168(11) 0.4867(2) 0.0343(6) Uani 1 1 d . . .
H28A H 0.8064 1.0677 0.5003 0.041 Uiso 1 1 calc R . .
C29A C 0.85492(12) 1.02796(12) 0.4180(2) 0.0359(6) Uani 1 1 d . . .
O29A O 0.87381(10) 0.98377(10) 0.39727(18) 0.0495(6) Uani 1 1 d . . .
C30A C 0.8690(3) 1.08037(17) 0.3735(4) 0.0860(17) Uani 1 1 d . . .
H30A H 0.8358 1.0984 0.3465 0.129 Uiso 1 1 calc R . .
H30B H 0.8924 1.0718 0.3275 0.129 Uiso 1 1 calc R . .
H30C H 0.8881 1.1054 0.4174 0.129 Uiso 1 1 calc R . .
C31A C 0.59297(11) 1.01810(11) 0.9124(2) 0.0334(5) Uani 1 1 d . . .
H31A H 0.5729 0.9870 0.9292 0.040 Uiso 1 1 calc R . .
C32A C 0.58168(12) 1.07206(12) 0.9516(2) 0.0363(6) Uani 1 1 d . . .
O32A O 0.60564(10) 1.11342(9) 0.93335(19) 0.0519(6) Uani 1 1 d . . .
C33A C 0.53851(19) 1.07347(16) 1.0128(3) 0.0655(11) Uani 1 1 d . . .
H33A H 0.5406 1.1086 1.0455 0.098 Uiso 1 1 calc R . .
H33B H 0.5438 1.0425 1.0548 0.098 Uiso 1 1 calc R . .
H33C H 0.5029 1.0702 0.9782 0.098 Uiso 1 1 calc R . .
S1B S 0.46530(3) 0.47373(3) 0.69132(6) 0.03964(17) Uani 1 1 d . . .
C2B C 0.50805(11) 0.43493(11) 0.6322(2) 0.0321(5) Uani 1 1 d . . .
C3B C 0.53888(10) 0.46248(10) 0.56592(19) 0.0293(5) Uani 1 1 d . . .
C4B C 0.59436(12) 0.47055(13) 0.5817(2) 0.0385(6) Uani 1 1 d . . .
H4BA H 0.6128 0.4618 0.6382 0.046 Uiso 1 1 calc R . .
C5B C 0.62307(11) 0.49119(13) 0.5160(2) 0.0394(6) Uani 1 1 d . . .
H5BA H 0.6610 0.4970 0.5277 0.047 Uiso 1 1 calc R . .
C6B C 0.59637(11) 0.50332(10) 0.4332(2) 0.0316(5) Uani 1 1 d . . .
C7B C 0.54062(11) 0.49628(13) 0.4168(2) 0.0371(6) Uani 1 1 d . . .
H7BA H 0.5222 0.5053 0.3603 0.044 Uiso 1 1 calc R . .
C8B C 0.51191(11) 0.47596(13) 0.4834(2) 0.0384(6) Uani 1 1 d . . .
H8BA H 0.4738 0.4713 0.4725 0.046 Uiso 1 1 calc R . .
S9B S 0.63366(3) 0.51956(3) 0.34279(5) 0.03506(15) Uani 1 1 d . . .
C10B C 0.64680(10) 0.59058(11) 0.35383(19) 0.0303(5) Uani 1 1 d . . .
C11B C 0.61876(10) 0.62468(10) 0.41670(19) 0.0288(5) Uani 1 1 d . . .
C12B C 0.64921(11) 0.65315(12) 0.4844(2) 0.0354(6) Uani 1 1 d . . .
H12B H 0.6873 0.6478 0.4944 0.043 Uiso 1 1 calc R . .
C13B C 0.62399(11) 0.68948(11) 0.5376(2) 0.0341(5) Uani 1 1 d . . .
H13B H 0.6449 0.7086 0.5844 0.041 Uiso 1 1 calc R . .
C14B C 0.56842(11) 0.69828(10) 0.52320(18) 0.0291(5) Uani 1 1 d . . .
C15B C 0.53779(11) 0.66970(11) 0.4555(2) 0.0334(5) Uani 1 1 d . . .
H15B H 0.4999 0.6759 0.4447 0.040 Uiso 1 1 calc R . .
C16B C 0.56258(11) 0.63219(11) 0.4036(2) 0.0336(5) Uani 1 1 d . . .
H16B H 0.5413 0.6115 0.3591 0.040 Uiso 1 1 calc R . .
S17B S 0.54193(3) 0.75258(3) 0.58487(5) 0.03348(14) Uani 1 1 d . . .
C18B C 0.49236(11) 0.71991(11) 0.6394(2) 0.0319(5) Uani 1 1 d . . .
C19B C 0.48997(11) 0.65825(10) 0.64413(19) 0.0293(5) Uani 1 1 d . . .
C20B C 0.53407(11) 0.62670(11) 0.6813(2) 0.0325(5) Uani 1 1 d . . .
H20B H 0.5680 0.6440 0.6985 0.039 Uiso 1 1 calc R . .
C21B C 0.52813(12) 0.56982(11) 0.6930(2) 0.0356(6) Uani 1 1 d . . .
H21B H 0.5576 0.5485 0.7203 0.043 Uiso 1 1 calc R . .
C22B C 0.47927(12) 0.54421(10) 0.6648(2) 0.0341(6) Uani 1 1 d . . .
C23B C 0.43647(11) 0.57536(12) 0.6252(2) 0.0379(6) Uani 1 1 d . . .
H23B H 0.4033 0.5575 0.6050 0.045 Uiso 1 1 calc R . .
C24B C 0.44130(11) 0.63202(12) 0.6145(2) 0.0384(6) Uani 1 1 d . . .
H24B H 0.4116 0.6530 0.5872 0.046 Uiso 1 1 calc R . .
C25B C 0.51206(14) 0.37903(12) 0.6422(2) 0.0441(7) Uani 1 1 d . . .
H25B H 0.5379 0.3603 0.6114 0.053 Uiso 1 1 calc R . .
C26B C 0.47983(13) 0.34541(11) 0.6964(2) 0.0405(6) Uani 1 1 d . . .
O26B O 0.45010(9) 0.36574(9) 0.74409(17) 0.0449(5) Uani 1 1 d . . .
C27B C 0.4859(3) 0.28354(16) 0.6897(4) 0.0908(18) Uani 1 1 d . . .
H27D H 0.4887 0.2733 0.6279 0.136 Uiso 1 1 calc R . .
H27E H 0.4543 0.2653 0.7099 0.136 Uiso 1 1 calc R . .
H27F H 0.5187 0.2717 0.7268 0.136 Uiso 1 1 calc R . .
C28B C 0.68194(12) 0.61654(11) 0.3062(2) 0.0371(6) Uani 1 1 d . . .
H28B H 0.6870 0.6553 0.3156 0.045 Uiso 1 1 calc R . .
C29B C 0.71286(11) 0.59004(12) 0.2415(2) 0.0346(6) Uani 1 1 d . . .
O29B O 0.70637(8) 0.54204(9) 0.21965(16) 0.0400(5) Uani 1 1 d . . .
C30B C 0.75388(16) 0.62568(15) 0.2027(3) 0.0577(10) Uani 1 1 d . . .
H30D H 0.7352 0.6545 0.1653 0.087 Uiso 1 1 calc R . .
H30E H 0.7755 0.6026 0.1668 0.087 Uiso 1 1 calc R . .
H30F H 0.7777 0.6431 0.2506 0.087 Uiso 1 1 calc R . .
C31B C 0.45624(13) 0.74937(12) 0.6804(2) 0.0403(7) Uani 1 1 d . . .
H31B H 0.4311 0.7292 0.7106 0.048 Uiso 1 1 calc R . .
C32B C 0.45289(14) 0.81040(12) 0.6819(2) 0.0412(7) Uani 1 1 d . . .
O32B O 0.48463(10) 0.84010(9) 0.65072(19) 0.0496(6) Uani 1 1 d . . .
C33B C 0.4060(2) 0.83410(17) 0.7237(4) 0.0691(12) Uani 1 1 d . . .
H33D H 0.4078 0.8747 0.7226 0.104 Uiso 1 1 calc R . .
H33E H 0.4077 0.8213 0.7853 0.104 Uiso 1 1 calc R . .
H33F H 0.3720 0.8217 0.6907 0.104 Uiso 1 1 calc R . .
S1C S 0.87764(3) 0.25247(3) 0.44563(6) 0.03882(17) Uani 1 1 d . . .
C2C C 0.82334(10) 0.28756(10) 0.48527(19) 0.0297(5) Uani 1 1 d . . .
C3C C 0.81825(11) 0.34897(10) 0.47732(19) 0.0304(5) Uani 1 1 d . . .
C4C C 0.76835(11) 0.37130(11) 0.4475(2) 0.0340(5) Uani 1 1 d . . .
H4CA H 0.7388 0.3474 0.4289 0.041 Uiso 1 1 calc R . .
C5C C 0.76111(11) 0.42860(11) 0.4446(2) 0.0350(6) Uani 1 1 d . . .
H5CA H 0.7268 0.4437 0.4231 0.042 Uiso 1 1 calc R . .
C6C C 0.80396(11) 0.46375(10) 0.47312(19) 0.0315(5) Uani 1 1 d . . .
C7C C 0.85419(11) 0.44103(10) 0.50279(19) 0.0322(5) Uani 1 1 d . . .
H7CA H 0.8835 0.4648 0.5229 0.039 Uiso 1 1 calc R . .
C8C C 0.86199(11) 0.38403(10) 0.50334(19) 0.0322(5) Uani 1 1 d . . .
H8CA H 0.8968 0.3689 0.5213 0.039 Uiso 1 1 calc R . .
S9C S 0.78985(3) 0.53578(3) 0.48106(6) 0.03895(16) Uani 1 1 d . . .
C10C C 0.84156(12) 0.56692(10) 0.42963(19) 0.0335(5) Uani 1 1 d . . .
C11C C 0.86854(11) 0.53473(10) 0.36344(19) 0.0304(5) Uani 1 1 d . . .
C12C C 0.83774(10) 0.51204(11) 0.2901(2) 0.0319(5) Uani 1 1 d . . .
H12C H 0.7994 0.5132 0.2863 0.038 Uiso 1 1 calc R . .
C13C C 0.86276(11) 0.48749(11) 0.2216(2) 0.0348(5) Uani 1 1 d . . .
H13C H 0.8416 0.4740 0.1700 0.042 Uiso 1 1 calc R . .
C14C C 0.91868(11) 0.48314(11) 0.2302(2) 0.0353(6) Uani 1 1 d . . .
C15C C 0.94982(11) 0.50456(12) 0.3045(2) 0.0394(6) Uani 1 1 d . . .
H15C H 0.9881 0.5014 0.3099 0.047 Uiso 1 1 calc R . .
C16C C 0.92500(12) 0.53035(12) 0.3702(2) 0.0397(6) Uani 1 1 d . . .
H16C H 0.9464 0.5453 0.4205 0.048 Uiso 1 1 calc R . .
S17C S 0.95091(4) 0.45784(3) 0.13852(6) 0.0466(2) Uani 1 1 d . . .
C18C C 0.97594(10) 0.39255(11) 0.1770(2) 0.0310(5) Uani 1 1 d . . .
C19C C 0.95014(10) 0.36405(10) 0.24736(18) 0.0279(5) Uani 1 1 d . . .
C20C C 0.89431(11) 0.35465(11) 0.23861(19) 0.0310(5) Uani 1 1 d . . .
H20C H 0.8719 0.3706 0.1904 0.037 Uiso 1 1 calc R . .
C21C C 0.87143(10) 0.32225(11) 0.29965(19) 0.0319(5) Uani 1 1 d . . .
H21C H 0.8337 0.3148 0.2918 0.038 Uiso 1 1 calc R . .
C22C C 0.90327(10) 0.30059(10) 0.37217(18) 0.0283(5) Uani 1 1 d . . .
C23C C 0.95892(11) 0.31077(11) 0.3832(2) 0.0332(5) Uani 1 1 d . . .
H23C H 0.9809 0.2963 0.4332 0.040 Uiso 1 1 calc R . .
C24C C 0.98178(10) 0.34209(10) 0.32073(19) 0.0308(5) Uani 1 1 d . . .
H24C H 1.0197 0.3487 0.3280 0.037 Uiso 1 1 calc R . .
C25C C 0.78628(12) 0.25955(11) 0.5277(2) 0.0373(6) Uani 1 1 d . . .
H25C H 0.7593 0.2811 0.5515 0.045 Uiso 1 1 calc R . .
C26C C 0.78413(12) 0.19967(11) 0.5400(2) 0.0378(6) Uani 1 1 d . . .
O26C O 0.81968(9) 0.16902(8) 0.51924(19) 0.0472(6) Uani 1 1 d . . .
C27C C 0.73572(16) 0.17711(15) 0.5782(4) 0.0662(12) Uani 1 1 d . . .
H27G H 0.7344 0.1367 0.5708 0.099 Uiso 1 1 calc R . .
H27H H 0.7028 0.1936 0.5475 0.099 Uiso 1 1 calc R . .
H27I H 0.7383 0.1862 0.6415 0.099 Uiso 1 1 calc R . .
C28C C 0.85553(15) 0.62063(12) 0.4438(2) 0.0440(7) Uani 1 1 d . . .
H28C H 0.8830 0.6353 0.4120 0.053 Uiso 1 1 calc R . .
C29C C 0.83141(16) 0.65794(12) 0.5048(2) 0.0462(7) Uani 1 1 d . . .
O29C O 0.79240(11) 0.64528(10) 0.54062(19) 0.0540(6) Uani 1 1 d . . .
C30C C 0.8578(3) 0.71378(16) 0.5210(4) 0.0870(17) Uani 1 1 d . . .
H30G H 0.8956 0.7087 0.5462 0.131 Uiso 1 1 calc R . .
H30H H 0.8385 0.7350 0.5626 0.131 Uiso 1 1 calc R . .
H30I H 0.8567 0.7340 0.4649 0.131 Uiso 1 1 calc R . .
C31C C 1.01635(12) 0.36765(11) 0.1399(2) 0.0385(6) Uani 1 1 d . . .
H31C H 1.0280 0.3324 0.1627 0.046 Uiso 1 1 calc R . .
C32C C 1.04366(13) 0.39018(13) 0.0681(2) 0.0422(7) Uani 1 1 d . . .
O32C O 1.02624(11) 0.43001(11) 0.02513(19) 0.0576(7) Uani 1 1 d . . .
C33C C 1.09593(18) 0.36327(19) 0.0507(4) 0.0798(16) Uani 1 1 d . . .
H33G H 1.1137 0.3861 0.0091 0.120 Uiso 1 1 calc R . .
H33H H 1.0885 0.3263 0.0251 0.120 Uiso 1 1 calc R . .
H33I H 1.1197 0.3598 0.1065 0.120 Uiso 1 1 calc R . .
C40 C 0.6730(8) 0.2110(11) 0.8536(12) 0.119(9) Uiso 0.375(4) 1 d PDU A 1
H40A H 0.6479 0.2217 0.8969 0.142 Uiso 0.375(4) 1 calc PR A 1
H40B H 0.6771 0.1701 0.8570 0.142 Uiso 0.375(4) 1 calc PR A 1
Cl41 Cl 0.7333(3) 0.2392(2) 0.8870(4) 0.1091(16) Uiso 0.375(4) 1 d PDU A 1
Cl42 Cl 0.6424(2) 0.2271(2) 0.7494(4) 0.0883(13) Uiso 0.375(4) 1 d PDU A 1
C40' C 0.6675(4) 0.2182(6) 0.8635(8) 0.053(3) Uiso 0.357(9) 1 d PDU B 2
H40C H 0.6635 0.2458 0.9106 0.064 Uiso 0.357(9) 1 calc PR B 2
H40D H 0.6572 0.1815 0.8855 0.064 Uiso 0.357(9) 1 calc PR B 2
Cl43 Cl 0.7337(3) 0.2160(3) 0.8442(5) 0.115(2) Uiso 0.357(9) 1 d PDU B 2
Cl44 Cl 0.6238(3) 0.2352(3) 0.7712(8) 0.131(3) Uiso 0.357(9) 1 d PDU B 2
C40" C 0.6450(6) 0.2246(6) 0.8380(8) 0.051(3) Uiso 0.269(9) 1 d PDU C 3
H40E H 0.6304 0.1871 0.8475 0.061 Uiso 0.269(9) 1 calc PR C 3
H40F H 0.6288 0.2507 0.8778 0.061 Uiso 0.269(9) 1 calc PR C 3
Cl45 Cl 0.7146(5) 0.2237(4) 0.8652(7) 0.109(3) Uiso 0.269(9) 1 d PDU C 3
Cl46 Cl 0.6268(2) 0.2442(2) 0.7293(5) 0.071(2) Uiso 0.269(9) 1 d PDU C 3
C50 C 0.5837(7) 0.6743(5) 0.9297(11) 0.066(5) Uiso 0.360(4) 1 d PDU D 1
H50A H 0.5600 0.6434 0.9441 0.079 Uiso 0.360(4) 1 calc PR D 1
H50B H 0.6065 0.6614 0.8844 0.079 Uiso 0.360(4) 1 calc PR D 1
Cl51 Cl 0.62471(17) 0.69673(19) 1.0259(3) 0.0730(10) Uiso 0.360(4) 1 d PDU D 1
Cl52 Cl 0.5443(2) 0.7323(4) 0.8898(5) 0.1045(16) Uiso 0.360(4) 1 d PDU D 1
C50' C 0.5862(8) 0.6804(5) 0.9320(16) 0.091(8) Uiso 0.343(10) 1 d PDU E 2
H50C H 0.6045 0.6781 0.8775 0.110 Uiso 0.343(10) 1 calc PR E 2
H50D H 0.5603 0.6491 0.9309 0.110 Uiso 0.343(10) 1 calc PR E 2
Cl53 Cl 0.6342(2) 0.6732(3) 1.0236(5) 0.0930(18) Uiso 0.343(10) 1 d PDU E 2
Cl54 Cl 0.5505(3) 0.7421(4) 0.9308(7) 0.123(3) Uiso 0.343(10) 1 d PDU E 2
C50" C 0.6038(6) 0.6651(6) 0.9534(9) 0.061(4) Uiso 0.297(10) 1 d PDU F 3
H50E H 0.5899 0.6269 0.9598 0.073 Uiso 0.297(10) 1 calc PR F 3
H50F H 0.6305 0.6635 0.9099 0.073 Uiso 0.297(10) 1 calc PR F 3
Cl55 Cl 0.6373(2) 0.6853(3) 1.0546(6) 0.0814(18) Uiso 0.297(10) 1 d PDU F 3
Cl56 Cl 0.5501(3) 0.7065(5) 0.9094(6) 0.127(3) Uiso 0.297(10) 1 d PDU F 3
C60 C 0.8812(6) 0.8636(6) 0.3196(10) 0.085(4) Uiso 0.394(4) 1 d PDU G 1
H60A H 0.8629 0.8932 0.3504 0.102 Uiso 0.394(4) 1 calc PR G 1
H60B H 0.8984 0.8810 0.2708 0.102 Uiso 0.394(4) 1 calc PR G 1
Cl61 Cl 0.8341(4) 0.8153(4) 0.2768(7) 0.178(3) Uiso 0.394(4) 1 d PDU G 1
Cl62 Cl 0.9306(4) 0.8324(4) 0.3938(8) 0.180(3) Uiso 0.394(4) 1 d PDU G 1
C60' C 0.9155(7) 0.8606(10) 0.3483(10) 0.073(6) Uiso 0.316(10) 1 d PDU H 2
H60C H 0.9441 0.8484 0.3121 0.087 Uiso 0.316(10) 1 calc PR H 2
H60D H 0.9118 0.9014 0.3424 0.087 Uiso 0.316(10) 1 calc PR H 2
Cl63 Cl 0.8529(2) 0.8283(3) 0.3078(5) 0.0812(18) Uiso 0.316(10) 1 d PDU H 2
Cl64 Cl 0.9342(2) 0.8438(2) 0.4572(4) 0.0712(16) Uiso 0.316(10) 1 d PDU H 2
C60" C 0.9085(6) 0.8688(6) 0.3426(8) 0.043(4) Uiso 0.289(10) 1 d PDU I 3
H60E H 0.9034 0.9080 0.3599 0.052 Uiso 0.289(10) 1 calc PR I 3
H60F H 0.9397 0.8673 0.3076 0.052 Uiso 0.289(10) 1 calc PR I 3
Cl65 Cl 0.8513(2) 0.8460(3) 0.2785(5) 0.084(2) Uiso 0.289(10) 1 d PDU I 3
Cl66 Cl 0.9223(4) 0.8285(5) 0.4373(7) 0.107(2) Uiso 0.289(10) 1 d PDU I 3

loop_
_atom_site_aniso_label
_atom_site_aniso_U_11
_atom_site_aniso_U_22
_atom_site_aniso_U_33
_atom_site_aniso_U_23
_atom_site_aniso_U_13
_atom_site_aniso_U_12
S1A 0.0484(4) 0.0256(3) 0.0627(5) 0.0018(3) 0.0303(4) 0.0009(3)
C2A 0.0265(11) 0.0265(11) 0.0286(13) 0.0024(9) 0.0022(10) 0.0001(8)
C3A 0.0327(12) 0.0215(9) 0.0319(13) 0.0000(9) 0.0080(10) -0.0014(9)
C4A 0.0366(13) 0.0313(12) 0.0430(17) 0.0045(11) 0.0049(12) -0.0035(10)
C5A 0.0389(14) 0.0317(12) 0.056(2) -0.0009(12) 0.0164(13) -0.0074(11)
C6A 0.0527(16) 0.0273(11) 0.0388(15) -0.0001(10) 0.0230(13) -0.0043(11)
C7A 0.0508(16) 0.0367(14) 0.0357(15) 0.0094(11) 0.0088(13) 0.0027(12)
C8A 0.0389(14) 0.0357(13) 0.0376(15) 0.0049(11) 0.0040(12) -0.0024(11)
S9A 0.0784(6) 0.0310(3) 0.0639(6) 0.0025(3) 0.0494(5) 0.0005(3)
C10A 0.0283(11) 0.0311(12) 0.0297(13) -0.0021(9) 0.0079(10) -0.0013(9)
C11A 0.0352(12) 0.0272(11) 0.0309(13) 0.0019(9) 0.0141(11) -0.0017(9)
C12A 0.0308(13) 0.0562(17) 0.0381(16) -0.0067(13) 0.0109(12) -0.0016(12)
C13A 0.0411(15) 0.0561(17) 0.0347(16) -0.0095(13) 0.0141(13) -0.0086(13)
C14A 0.0409(14) 0.0303(12) 0.0416(16) -0.0036(11) 0.0201(13) -0.0027(10)
C15A 0.0317(13) 0.0523(17) 0.0500(19) -0.0014(14) 0.0137(13) 0.0007(12)
C16A 0.0337(13) 0.0537(17) 0.0357(16) -0.0026(13) 0.0052(12) -0.0054(12)
S17A 0.0573(4) 0.0292(3) 0.0645(6) -0.0099(3) 0.0381(4) -0.0055(3)
C18A 0.0324(12) 0.0265(10) 0.0314(13) -0.0016(9) 0.0089(10) 0.0017(9)
C19A 0.0286(11) 0.0295(11) 0.0310(13) -0.0029(9) 0.0083(10) 0.0022(9)
C20A 0.0300(12) 0.0326(12) 0.0380(15) -0.0015(10) 0.0049(11) 0.0024(9)
C21A 0.0332(12) 0.0334(12) 0.0399(15) 0.0006(11) 0.0055(11) 0.0062(10)
C22A 0.0376(13) 0.0261(11) 0.0406(16) -0.0011(10) 0.0132(12) 0.0020(10)
C23A 0.0366(14) 0.0317(13) 0.0536(19) -0.0104(12) 0.0044(13) -0.0005(10)
C24A 0.0308(12) 0.0324(13) 0.0521(19) -0.0061(12) 0.0028(12) 0.0061(10)
C25A 0.0344(12) 0.0255(11) 0.0356(14) 0.0017(9) 0.0060(11) 0.0036(9)
C26A 0.0356(13) 0.0257(11) 0.0360(14) 0.0016(10) 0.0029(11) 0.0019(9)
O26A 0.0435(11) 0.0365(10) 0.0579(15) 0.0054(10) 0.0146(11) -0.0002(9)
C27A 0.094(3) 0.0232(12) 0.062(2) 0.0020(13) 0.031(2) 0.0074(15)
C28A 0.0377(13) 0.0320(12) 0.0353(15) 0.0014(10) 0.0134(11) -0.0019(10)
C29A 0.0385(13) 0.0371(13) 0.0342(14) 0.0050(11) 0.0132(12) -0.0050(11)
O29A 0.0537(13) 0.0472(12) 0.0525(15) 0.0024(10) 0.0271(12) 0.0026(10)
C30A 0.134(4) 0.049(2) 0.092(4) 0.012(2) 0.086(3) -0.005(2)
C31A 0.0341(12) 0.0312(12) 0.0366(14) 0.0031(10) 0.0114(11) 0.0059(10)
C32A 0.0395(14) 0.0353(13) 0.0362(15) -0.0011(11) 0.0140(12) 0.0087(11)
O32A 0.0569(13) 0.0369(11) 0.0663(17) -0.0095(10) 0.0255(12) -0.0014(10)
C33A 0.090(3) 0.0444(17) 0.072(3) -0.0035(17) 0.053(2) 0.0152(18)
S1B 0.0481(4) 0.0274(3) 0.0485(4) -0.0007(3) 0.0276(3) -0.0033(3)
C2B 0.0359(12) 0.0312(12) 0.0313(13) 0.0027(10) 0.0136(11) 0.0007(10)
C3B 0.0307(11) 0.0297(11) 0.0296(13) 0.0017(9) 0.0124(10) -0.0009(9)
C4B 0.0336(13) 0.0536(16) 0.0290(14) 0.0080(12) 0.0066(11) -0.0010(11)
C5B 0.0304(12) 0.0528(16) 0.0357(15) -0.0011(12) 0.0074(11) -0.0112(11)
C6B 0.0339(12) 0.0298(11) 0.0341(14) -0.0008(10) 0.0169(11) -0.0037(9)
C7B 0.0328(13) 0.0475(15) 0.0314(14) 0.0042(12) 0.0062(11) -0.0022(11)
C8B 0.0263(11) 0.0512(16) 0.0387(16) 0.0090(12) 0.0081(11) -0.0028(11)
S9B 0.0422(3) 0.0310(3) 0.0356(4) -0.0047(3) 0.0204(3) -0.0062(3)
C10B 0.0312(12) 0.0292(11) 0.0319(13) 0.0011(10) 0.0088(10) 0.0031(9)
C11B 0.0299(11) 0.0261(10) 0.0318(13) 0.0001(9) 0.0093(10) 0.0038(9)
C12B 0.0258(11) 0.0393(13) 0.0414(16) -0.0031(11) 0.0046(11) 0.0039(10)
C13B 0.0326(13) 0.0342(12) 0.0347(14) -0.0049(10) 0.0002(11) -0.0003(10)
C14B 0.0330(12) 0.0254(10) 0.0301(13) -0.0006(9) 0.0083(10) 0.0024(9)
C15B 0.0273(11) 0.0345(12) 0.0383(15) -0.0038(11) 0.0028(11) 0.0033(9)
C16B 0.0305(12) 0.0360(13) 0.0338(14) -0.0042(10) 0.0016(11) 0.0025(10)
S17B 0.0390(3) 0.0247(3) 0.0387(4) -0.0016(2) 0.0127(3) 0.0022(2)
C18B 0.0355(13) 0.0273(11) 0.0332(13) 0.0020(10) 0.0057(11) 0.0052(9)
C19B 0.0346(12) 0.0233(10) 0.0312(13) 0.0033(9) 0.0087(10) 0.0045(9)
C20B 0.0286(11) 0.0301(11) 0.0382(15) 0.0040(10) 0.0018(10) -0.0005(9)
C21B 0.0362(13) 0.0290(11) 0.0418(16) 0.0063(11) 0.0059(12) 0.0048(10)
C22B 0.0412(14) 0.0248(11) 0.0388(15) -0.0005(10) 0.0155(12) -0.0012(10)
C23B 0.0344(13) 0.0338(13) 0.0454(17) -0.0017(11) 0.0042(12) -0.0048(10)
C24B 0.0321(13) 0.0351(13) 0.0475(17) 0.0046(12) 0.0022(12) 0.0045(10)
C25B 0.0548(17) 0.0334(13) 0.0494(19) 0.0034(12) 0.0290(15) 0.0036(12)
C26B 0.0531(17) 0.0260(11) 0.0447(17) 0.0073(11) 0.0160(14) 0.0003(11)
O26B 0.0486(12) 0.0410(11) 0.0487(14) 0.0039(9) 0.0213(10) -0.0023(9)
C27B 0.148(5) 0.0343(17) 0.103(4) 0.009(2) 0.073(4) -0.001(2)
C28B 0.0390(13) 0.0302(12) 0.0452(17) 0.0048(11) 0.0183(12) 0.0006(10)
C29B 0.0332(12) 0.0370(13) 0.0358(15) 0.0082(11) 0.0128(11) 0.0040(10)
O29B 0.0376(10) 0.0445(11) 0.0398(12) -0.0054(9) 0.0132(9) 0.0001(8)
C30B 0.062(2) 0.0506(18) 0.068(3) 0.0094(17) 0.041(2) -0.0044(16)
C31B 0.0485(16) 0.0341(13) 0.0417(17) 0.0020(11) 0.0199(14) 0.0059(11)
C32B 0.0535(17) 0.0304(12) 0.0412(17) -0.0021(11) 0.0123(14) 0.0115(12)
O32B 0.0581(14) 0.0316(10) 0.0624(16) -0.0001(10) 0.0211(12) 0.0045(9)
C33B 0.086(3) 0.0488(19) 0.082(3) 0.0023(19) 0.051(3) 0.0214(19)
S1C 0.0393(3) 0.0285(3) 0.0528(5) 0.0125(3) 0.0233(3) 0.0062(2)
C2C 0.0321(12) 0.0253(10) 0.0328(13) 0.0011(9) 0.0091(10) -0.0008(9)
C3C 0.0358(12) 0.0242(10) 0.0327(13) -0.0017(9) 0.0108(10) -0.0015(9)
C4C 0.0337(12) 0.0303(11) 0.0385(15) -0.0012(10) 0.0064(11) -0.0036(10)
C5C 0.0338(12) 0.0341(12) 0.0381(15) 0.0018(11) 0.0081(11) 0.0052(10)
C6C 0.0402(13) 0.0252(10) 0.0319(13) 0.0023(9) 0.0157(11) 0.0026(9)
C7C 0.0344(12) 0.0288(11) 0.0334(14) -0.0014(10) 0.0037(11) -0.0035(9)
C8C 0.0345(12) 0.0285(11) 0.0339(14) 0.0006(10) 0.0046(11) 0.0000(9)
S9C 0.0450(4) 0.0275(3) 0.0481(4) -0.0010(3) 0.0216(3) 0.0056(3)
C10C 0.0429(14) 0.0261(11) 0.0328(14) 0.0002(9) 0.0105(11) 0.0057(10)
C11C 0.0356(12) 0.0251(10) 0.0314(13) 0.0037(9) 0.0081(10) 0.0044(9)
C12C 0.0287(11) 0.0338(12) 0.0338(14) 0.0007(10) 0.0065(10) 0.0081(9)
C13C 0.0365(13) 0.0355(12) 0.0334(14) 0.0021(10) 0.0086(11) 0.0082(10)
C14C 0.0392(13) 0.0278(11) 0.0432(16) 0.0098(10) 0.0239(12) 0.0099(10)
C15C 0.0266(11) 0.0417(14) 0.0515(19) 0.0091(13) 0.0112(12) 0.0047(10)
C16C 0.0347(13) 0.0378(13) 0.0466(18) -0.0034(12) 0.0054(13) -0.0006(11)
S17C 0.0589(4) 0.0423(4) 0.0444(4) 0.0188(3) 0.0313(4) 0.0254(3)
C18C 0.0280(11) 0.0303(11) 0.0359(14) 0.0057(10) 0.0086(10) 0.0036(9)
C19C 0.0282(11) 0.0257(10) 0.0315(13) 0.0014(9) 0.0115(10) 0.0031(9)
C20C 0.0298(11) 0.0338(12) 0.0298(13) 0.0031(10) 0.0048(10) -0.0003(9)
C21C 0.0274(11) 0.0339(12) 0.0354(14) 0.0015(10) 0.0081(10) -0.0031(9)
C22C 0.0299(11) 0.0247(10) 0.0326(13) 0.0005(9) 0.0134(10) -0.0002(9)
C23C 0.0302(12) 0.0337(12) 0.0360(14) 0.0080(10) 0.0053(11) 0.0038(9)
C24C 0.0256(11) 0.0328(12) 0.0346(14) 0.0046(10) 0.0064(10) 0.0009(9)
C25C 0.0423(14) 0.0308(12) 0.0422(16) -0.0021(11) 0.0198(13) -0.0050(11)
C26C 0.0378(14) 0.0305(12) 0.0474(17) 0.0028(11) 0.0149(13) -0.0049(10)
O26C 0.0454(11) 0.0299(9) 0.0704(17) 0.0076(10) 0.0248(11) 0.0037(8)
C27C 0.061(2) 0.0424(17) 0.104(4) 0.0006(19) 0.048(2) -0.0144(15)
C28C 0.068(2) 0.0300(13) 0.0368(16) 0.0006(11) 0.0197(15) -0.0010(13)
C29C 0.074(2) 0.0293(13) 0.0374(16) -0.0021(11) 0.0142(16) 0.0027(13)
O29C 0.0695(15) 0.0405(12) 0.0567(16) -0.0094(10) 0.0268(13) 0.0052(11)
C30C 0.150(5) 0.0402(18) 0.078(3) -0.0211(19) 0.044(3) -0.027(2)
C31C 0.0427(14) 0.0309(12) 0.0464(17) 0.0076(11) 0.0243(13) 0.0074(11)
C32C 0.0428(15) 0.0393(14) 0.0487(19) 0.0066(13) 0.0238(14) 0.0069(12)
O32C 0.0607(14) 0.0579(14) 0.0615(17) 0.0283(12) 0.0389(13) 0.0228(11)
C33C 0.075(3) 0.069(3) 0.108(4) 0.035(3) 0.065(3) 0.035(2)

loop_
_atom_type_symbol
_atom_type_description
_atom_type_scat_dispersion_real
_atom_type_scat_dispersion_imag
_atom_type_scat_source
C C 0.0033 0.0016 'International Tables Vol C Tables 4.2.6.8 and 6.1.1.4'
H H 0.0000 0.0000 'International Tables Vol C Tables 4.2.6.8 and 6.1.1.4'
O O 0.0106 0.0060 'International Tables Vol C Tables 4.2.6.8 and 6.1.1.4'
S S 0.1246 0.1234 'International Tables Vol C Tables 4.2.6.8 and 6.1.1.4'
Cl Cl 0.1484 0.1585 'International Tables Vol C Tables 4.2.6.8 and 6.1.1.4'

loop_
_geom_angle_atom_site_label_1
_geom_angle_atom_site_label_2
_geom_angle_atom_site_label_3
_geom_angle
C2A S1A C22A 104.54(13)
C25A C2A C3A 117.8(2)
C25A C2A S1A 121.5(2)
C3A C2A S1A 120.49(18)
C8A C3A C4A 119.8(2)
C8A C3A C2A 119.8(2)
C4A C3A C2A 120.2(2)
C5A C4A C3A 119.6(3)
C6A C5A C4A 120.7(3)
C5A C6A C7A 119.5(3)
C5A C6A S9A 118.5(2)
C7A C6A S9A 121.4(2)
C8A C7A C6A 119.9(3)
C3A C8A C7A 120.3(3)
C10A S9A C6A 104.66(13)
C28A C10A C11A 118.8(2)
C28A C10A S9A 120.4(2)
C11A C10A S9A 120.79(19)
C12A C11A C16A 118.8(3)
C12A C11A C10A 119.7(2)
C16A C11A C10A 121.3(3)
C13A C12A C11A 120.9(3)
C14A C13A C12A 120.2(3)
C13A C14A C15A 119.3(3)
C13A C14A S17A 117.7(2)
C15A C14A S17A 122.4(2)
C14A C15A C16A 120.6(3)
C15A C16A C11A 120.2(3)
C18A S17A C14A 104.48(13)
C31A C18A C19A 118.8(2)
C31A C18A S17A 120.9(2)
C19A C18A S17A 120.17(19)
C24A C19A C20A 119.2(2)
C24A C19A C18A 120.3(2)
C20A C19A C18A 120.1(2)
C21A C20A C19A 120.5(2)
C20A C21A C22A 119.5(2)
C23A C22A C21A 120.6(2)
C23A C22A S1A 116.6(2)
C21A C22A S1A 122.2(2)
C22A C23A C24A 119.3(3)
C19A C24A C23A 120.8(3)
C2A C25A C26A 124.2(3)
O26A C26A C25A 122.1(2)
O26A C26A C27A 121.7(3)
C25A C26A C27A 116.2(3)
C10A C28A C29A 126.1(3)
O29A C29A C28A 121.7(3)
O29A C29A C30A 120.3(3)
C28A C29A C30A 117.9(3)
C18A C31A C32A 125.4(3)
O32A C32A C31A 120.9(3)
O32A C32A C33A 122.0(3)
C31A C32A C33A 117.0(3)
C2B S1B C22B 104.35(13)
C25B C2B C3B 118.7(3)
C25B C2B S1B 121.1(2)
C3B C2B S1B 120.09(19)
C4B C3B C8B 119.4(2)
C4B C3B C2B 121.6(3)
C8B C3B C2B 118.7(2)
C5B C4B C3B 120.7(3)
C4B C5B C6B 119.8(3)
C5B C6B C7B 120.2(3)
C5B C6B S9B 120.5(2)
C7B C6B S9B 118.9(2)
C6B C7B C8B 119.7(3)
C3B C8B C7B 120.2(2)
C10B S9B C6B 104.39(13)
C28B C10B C11B 117.8(2)
C28B C10B S9B 121.9(2)
C11B C10B S9B 120.34(19)
C12B C11B C16B 119.6(2)
C12B C11B C10B 119.4(2)
C16B C11B C10B 120.8(2)
C11B C12B C13B 119.9(2)
C12B C13B C14B 120.8(3)
C13B C14B C15B 119.5(2)
C13B C14B S17B 116.8(2)
C15B C14B S17B 123.3(2)
C16B C15B C14B 120.1(2)
C15B C16B C11B 120.2(2)
C18B S17B C14B 104.01(13)
C31B C18B C19B 118.0(3)
C31B C18B S17B 121.6(2)
C19B C18B S17B 120.39(19)
C24B C19B C20B 119.7(2)
C24B C19B C18B 118.4(2)
C20B C19B C18B 121.8(2)
C21B C20B C19B 119.8(2)
C22B C21B C20B 120.1(2)
C23B C22B C21B 119.8(2)
C23B C22B S1B 117.0(2)
C21B C22B S1B 122.6(2)
C24B C23B C22B 120.9(3)
C23B C24B C19B 119.6(2)
C2B C25B C26B 125.1(3)
O26B C26B C25B 122.1(3)
O26B C26B C27B 121.4(3)
C25B C26B C27B 116.5(3)
C10B C28B C29B 125.5(3)
O29B C29B C28B 122.6(3)
O29B C29B C30B 120.9(3)
C28B C29B C30B 116.5(3)
C18B C31B C32B 124.9(3)
O32B C32B C31B 123.2(3)
O32B C32B C33B 121.1(3)
C31B C32B C33B 115.7(3)
C2C S1C C22C 104.24(12)
C25C C2C C3C 118.3(2)
C25C C2C S1C 120.8(2)
C3C C2C S1C 120.80(19)
C4C C3C C8C 119.9(2)
C4C C3C C2C 118.6(2)
C8C C3C C2C 121.4(2)
C3C C4C C5C 120.3(2)
C6C C5C C4C 120.1(2)
C5C C6C C7C 119.3(2)
C5C C6C S9C 117.7(2)
C7C C6C S9C 122.6(2)
C8C C7C C6C 120.8(2)
C7C C8C C3C 119.5(2)
C10C S9C C6C 103.16(12)
C28C C10C C11C 118.7(3)
C28C C10C S9C 121.9(2)
C11C C10C S9C 119.30(19)
C12C C11C C16C 119.1(3)
C12C C11C C10C 119.8(2)
C16C C11C C10C 121.0(3)
C11C C12C C13C 120.6(2)
C14C C13C C12C 119.2(3)
C13C C14C C15C 120.5(3)
C13C C14C S17C 119.1(2)
C15C C14C S17C 119.9(2)
C16C C15C C14C 120.0(3)
C15C C16C C11C 120.6(3)
C18C S17C C14C 102.56(13)
C31C C18C C19C 120.1(2)
C31C C18C S17C 120.6(2)
C19C C18C S17C 119.19(18)
C24C C19C C20C 118.6(2)
C24C C19C C18C 120.2(2)
C20C C19C C18C 121.0(2)
C21C C20C C19C 120.5(2)
C20C C21C C22C 120.3(2)
C21C C22C C23C 119.9(2)
C21C C22C S1C 122.16(19)
C23C C22C S1C 117.4(2)
C24C C23C C22C 119.5(2)
C23C C24C C19C 121.1(2)
C2C C25C C26C 126.0(3)
O26C C26C C25C 121.8(3)
O26C C26C C27C 121.3(3)
C25C C26C C27C 116.9(3)
C10C C28C C29C 124.9(3)
O29C C29C C28C 122.6(3)
O29C C29C C30C 120.8(3)
C28C C29C C30C 116.6(4)
C18C C31C C32C 125.6(3)
O32C C32C C31C 122.0(3)
O32C C32C C33C 120.7(3)
C31C C32C C33C 117.3(3)
Cl41 C40 Cl42 118.4(12)
Cl43 C40' Cl44 113.6(8)
Cl46 C40" Cl45 112.2(8)
Cl51 C50 Cl52 106.6(7)
Cl54 C50' Cl53 113.5(10)
Cl55 C50" Cl56 116.8(8)
Cl61 C60 Cl62 110.5(8)
Cl64 C60' Cl63 111.0(9)
Cl65 C60" Cl66 111.3(7)

loop_
_geom_bond_atom_site_label_1
_geom_bond_atom_site_label_2
_geom_bond_distance
S1A C2A 1.740(3)
S1A C22A 1.786(3)
C2A C25A 1.360(3)
C2A C3A 1.491(3)
C3A C8A 1.388(4)
C3A C4A 1.391(4)
C4A C5A 1.390(4)
C5A C6A 1.387(5)
C6A C7A 1.394(5)
C6A S9A 1.776(3)
C7A C8A 1.390(4)
S9A C10A 1.752(3)
C10A C28A 1.345(4)
C10A C11A 1.483(4)
C11A C12A 1.387(4)
C11A C16A 1.389(4)
C12A C13A 1.386(4)
C13A C14A 1.381(4)
C14A C15A 1.387(5)
C14A S17A 1.775(3)
C15A C16A 1.389(5)
S17A C18A 1.749(3)
C18A C31A 1.348(4)
C18A C19A 1.495(3)
C19A C24A 1.379(4)
C19A C20A 1.394(4)
C20A C21A 1.389(4)
C21A C22A 1.389(4)
C22A C23A 1.383(4)
C23A C24A 1.400(4)
C25A C26A 1.465(4)
C26A O26A 1.222(4)
C26A C27A 1.504(4)
C28A C29A 1.455(4)
C29A O29A 1.219(4)
C29A C30A 1.492(5)
C31A C32A 1.469(4)
C32A O32A 1.209(4)
C32A C33A 1.498(5)
S1B C2B 1.739(3)
S1B C22B 1.787(3)
C2B C25B 1.357(4)
C2B C3B 1.489(4)
C3B C4B 1.386(4)
C3B C8B 1.391(4)
C4B C5B 1.383(4)
C5B C6B 1.385(4)
C6B C7B 1.391(4)
C6B S9B 1.785(3)
C7B C8B 1.392(4)
S9B C10B 1.746(3)
C10B C28B 1.349(4)
C10B C11B 1.491(4)
C11B C12B 1.387(4)
C11B C16B 1.400(4)
C12B C13B 1.388(4)
C13B C14B 1.390(4)
C14B C15B 1.391(4)
C14B S17B 1.778(3)
C15B C16B 1.388(4)
S17B C18B 1.748(3)
C18B C31B 1.351(4)
C18B C19B 1.488(3)
C19B C24B 1.393(4)
C19B C20B 1.399(4)
C20B C21B 1.391(4)
C21B C22B 1.386(4)
C22B C23B 1.382(4)
C23B C24B 1.381(4)
C25B C26B 1.458(4)
C26B O26B 1.197(4)
C26B C27B 1.502(5)
C28B C29B 1.461(4)
C29B O29B 1.208(4)
C29B C30B 1.504(4)
C31B C32B 1.472(4)
C32B O32B 1.201(4)
C32B C33B 1.503(5)
S1C C2C 1.756(3)
S1C C22C 1.776(3)
C2C C25C 1.362(4)
C2C C3C 1.488(3)
C3C C4C 1.381(4)
C3C C8C 1.398(4)
C4C C5C 1.392(4)
C5C C6C 1.391(4)
C6C C7C 1.391(4)
C6C S9C 1.776(3)
C7C C8C 1.386(4)
S9C C10C 1.748(3)
C10C C28C 1.350(4)
C10C C11C 1.488(4)
C11C C12C 1.390(4)
C11C C16C 1.400(4)
C12C C13C 1.401(4)
C13C C14C 1.386(4)
C14C C15C 1.393(5)
C14C S17C 1.790(3)
C15C C16C 1.379(5)
S17C C18C 1.766(3)
C18C C31C 1.347(4)
C18C C19C 1.476(4)
C19C C24C 1.393(4)
C19C C20C 1.398(4)
C20C C21C 1.382(4)
C21C C22C 1.383(4)
C22C C23C 1.397(4)
C23C C24C 1.384(4)
C25C C26C 1.456(4)
C26C O26C 1.220(4)
C26C C27C 1.497(4)
C28C C29C 1.467(4)
C29C O29C 1.204(4)
C29C C30C 1.505(5)
C31C C32C 1.454(4)
C32C O32C 1.212(4)
C32C C33C 1.502(5)
C40 Cl41 1.671(14)
C40 Cl42 1.721(13)
C40' Cl43 1.705(11)
C40' Cl44 1.722(10)
C40" Cl46 1.727(11)
C40" Cl45 1.733(12)
C50 Cl51 1.768(11)
C50 Cl52 1.771(11)
C50' Cl54 1.730(13)
C50' Cl53 1.736(13)
C50" Cl55 1.733(11)
C50" Cl56 1.738(12)
C60 Cl61 1.725(12)
C60 Cl62 1.741(12)
C60' Cl64 1.715(13)
C60' Cl63 1.785(12)
C60" Cl65 1.719(11)
C60" Cl66 1.736(11)
